data_4107671
loop_
_publ_author_name
'Adam D. Miller'
'Jennifer L. McBee'
'T. Don Tilley'

_publ_section_title
;
 Mechanism of Reversible Alkyne Coupling at Zirconocene: Ancillary Ligand
 Effects
;
_journal_name_full 'Journal of the American Chemical Society'
_journal_page_first 4992
_journal_page_last 4999
_journal_paper_doi 10.1021/ja800025u
_journal_volume 130
_journal_year 2008
_chemical_formula_moiety 'C37 H48 Si2 Zr'
_chemical_formula_sum 'C37 H48 Si2 Zr'
_chemical_formula_weight 640.2
_chemical_name_systematic
; 
 ? 
;
_space_group_IT_number 2
_symmetry_cell_setting triclinic
_symmetry_space_group_name_Hall '-P 1'
_symmetry_space_group_name_H-M 'P -1'
_atom_sites_solution_hydrogens geom
_atom_sites_solution_primary direct
_atom_sites_solution_secondary difmap
_audit_creation_method SHELXL-97
_cell_angle_alpha 87.7130(10)
_cell_angle_beta 69.6300(10)
_cell_angle_gamma 60.1510(10)
_cell_formula_units_Z 2
_cell_length_a 11.5076(12)
_cell_length_b 11.5693(12)
_cell_length_c 15.9984(16)
_cell_measurement_reflns_used 5942
_cell_measurement_temperature 150(2)
_cell_measurement_theta_max 24.65
_cell_measurement_theta_min 3.52
_cell_volume 1708.4(3)
_computing_cell_refinement 'Bruker SMART'
_computing_data_collection 'Bruker SMART'
_computing_data_reduction 'Bruker SAINT'
_computing_molecular_graphics 'Bruker SHELXTL'
_computing_publication_material 'Bruker SHELXTL'
_computing_structure_refinement 'SHELXL-97 (Sheldrick, 1997)'
_computing_structure_solution 'SHELXS-97 (Sheldrick, 1990)'
_diffrn_ambient_temperature 150(2)
_diffrn_measured_fraction_theta_full 0.966
_diffrn_measured_fraction_theta_max 0.966
_diffrn_measurement_device_type 'Bruker P4'
_diffrn_measurement_method \w/q-scans
_diffrn_radiation_monochromator graphite
_diffrn_radiation_source 'fine-focus sealed tube'
_diffrn_radiation_type MoK\a
_diffrn_radiation_wavelength 0.71073
_diffrn_reflns_av_R_equivalents 0.0581
_diffrn_reflns_av_sigmaI/netI 0.0457
_diffrn_reflns_limit_h_max 12
_diffrn_reflns_limit_h_min -7
_diffrn_reflns_limit_k_max 12
_diffrn_reflns_limit_k_min -11
_diffrn_reflns_limit_l_max 17
_diffrn_reflns_limit_l_min -15
_diffrn_reflns_number 7602
_diffrn_reflns_theta_full 23.25
_diffrn_reflns_theta_max 23.25
_diffrn_reflns_theta_min 3.53
_diffrn_standards_decay_% 0
_diffrn_standards_interval_count 0
_diffrn_standards_interval_time 0
_diffrn_standards_number 0
_exptl_absorpt_coefficient_mu 0.416
_exptl_absorpt_correction_T_max .884
_exptl_absorpt_correction_T_min .810
_exptl_absorpt_correction_type empirical
_exptl_absorpt_process_details 'sadabs, 2004'
_exptl_crystal_colour yellow
_exptl_crystal_density_diffrn 1.24
_exptl_crystal_description block
_exptl_crystal_F_000 676
_exptl_crystal_size_max .5
_exptl_crystal_size_mid .3
_exptl_crystal_size_min .3
_refine_diff_density_max 0.560
_refine_diff_density_min -0.561
_refine_diff_density_rms 0.075
_refine_ls_extinction_method none
_refine_ls_goodness_of_fit_ref 1.166
_refine_ls_hydrogen_treatment constr
_refine_ls_matrix_type full
_refine_ls_number_parameters 361
_refine_ls_number_reflns 4737
_refine_ls_number_restraints 0
_refine_ls_restrained_S_all 1.166
_refine_ls_R_factor_all 0.0443
_refine_ls_R_factor_gt 0.0403
_refine_ls_shift/su_max 0.031
_refine_ls_shift/su_mean 0.005
_refine_ls_structure_factor_coef Fsqd
_refine_ls_weighting_details 'calc w=1/[\s^2^(Fo^2^)+(0.0560P)^2^+1.0017P] where P=(Fo^2^+2Fc^2^)/3'
_refine_ls_weighting_scheme calc
_refine_ls_wR_factor_gt 0.1065
_refine_ls_wR_factor_ref 0.1079
_reflns_number_gt 4185
_reflns_number_total 4737
_reflns_threshold_expression >2sigma(I)
_cod_data_source_file ja800025u-file004.cif
_cod_data_source_block adam2m
_cod_database_code 4107671

loop_
_symmetry_equiv_pos_as_xyz
'x, y, z'
'-x, -y, -z'

loop_
_atom_site_label
_atom_site_type_symbol
_atom_site_fract_x
_atom_site_fract_y
_atom_site_fract_z
_atom_site_U_iso_or_equiv
_atom_site_adp_type
_atom_site_occupancy
_atom_site_symmetry_multiplicity
_atom_site_calc_flag
_atom_site_refinement_flags
Zr Zr 0.73044(3) 0.69164(3) 0.752428(18) 0.02125(14) Uani 1 1 d .
Si2 Si 1.03395(10) 0.40146(10) 0.80998(7) 0.0319(2) Uani 1 1 d .
Si1 Si 0.53349(9) 0.65067(9) 0.61924(6) 0.0253(2) Uani 1 1 d .
C10 C 0.5127(3) 0.7345(3) 0.8938(2) 0.0260(7) Uani 1 1 d .
C23 C 0.7290(3) 0.3479(3) 0.6470(2) 0.0230(7) Uani 1 1 d .
C1 C 0.6500(3) 0.5910(3) 0.6885(2) 0.0225(7) Uani 1 1 d .
C6 C 0.8331(4) 0.6992(3) 0.5867(2) 0.0293(8) Uani 1 1 d .
H6A H 0.8072 0.6771 0.5399 0.035 Uiso 1 1 calc R
C7 C 0.7704(4) 0.8299(3) 0.6336(2) 0.0331(8) Uani 1 1 d .
H7A H 0.6946 0.9138 0.6242 0.040 Uiso 1 1 calc R
C14 C 0.6197(3) 0.7199(3) 0.9249(2) 0.0264(7) Uani 1 1 d .
C21 C 0.3592(3) 0.6528(3) 0.6772(2) 0.0317(8) Uani 1 1 d .
H21A H 0.3802 0.5641 0.6897 0.048 Uiso 1 1 calc R
H21B H 0.3053 0.6798 0.6386 0.048 Uiso 1 1 calc R
H21C H 0.3030 0.7157 0.7328 0.048 Uiso 1 1 calc R
C2 C 0.7275(3) 0.4577(3) 0.6955(2) 0.0226(7) Uani 1 1 d .
C28 C 0.8429(4) 0.2729(3) 0.5652(2) 0.0291(7) Uani 1 1 d .
H28A H 0.9171 0.2912 0.5422 0.035 Uiso 1 1 calc R
C8 C 0.8549(4) 0.8209(4) 0.6822(2) 0.0365(9) Uani 1 1 d .
H8A H 0.8459 0.8975 0.7138 0.044 Uiso 1 1 calc R
C13 C 0.6432(3) 0.8297(3) 0.9035(2) 0.0278(7) Uani 1 1 d .
C4 C 0.8743(3) 0.4804(3) 0.7742(2) 0.0233(7) Uani 1 1 d .
C35 C 1.0364(4) 0.2845(4) 0.8954(3) 0.0406(9) Uani 1 1 d .
H35A H 1.1223 0.2508 0.9081 0.061 Uiso 1 1 calc R
H35B H 1.0354 0.2102 0.8715 0.061 Uiso 1 1 calc R
H35C H 0.9526 0.3327 0.9500 0.061 Uiso 1 1 calc R
C29 C 0.8830(3) 0.2598(3) 0.7626(2) 0.0248(7) Uani 1 1 d .
C3 C 0.8308(3) 0.4054(3) 0.7448(2) 0.0229(7) Uani 1 1 d .
C27 C 0.8483(4) 0.1725(3) 0.5177(2) 0.0338(8) Uani 1 1 d .
H27A H 0.9249 0.1248 0.4630 0.041 Uiso 1 1 calc R
C11 C 0.4650(3) 0.8568(3) 0.8563(2) 0.0286(7) Uani 1 1 d .
C34 C 1.0100(4) 0.1498(3) 0.7031(2) 0.0331(8) Uani 1 1 d .
H34A H 1.0638 0.1628 0.6490 0.040 Uiso 1 1 calc R
C26 C 0.7404(4) 0.1427(3) 0.5512(2) 0.0365(8) Uani 1 1 d .
H26A H 0.7444 0.0740 0.5199 0.044 Uiso 1 1 calc R
C18 C 0.7346(4) 0.8645(4) 0.9317(2) 0.0370(8) Uani 1 1 d .
H18A H 0.6798 0.9169 0.9913 0.055 Uiso 1 1 calc R
H18B H 0.7636 0.9160 0.8901 0.055 Uiso 1 1 calc R
H18C H 0.8190 0.7830 0.9318 0.055 Uiso 1 1 calc R
C12 C 0.5474(4) 0.9127(3) 0.8607(2) 0.0284(7) Uani 1 1 d .
C25 C 0.6262(4) 0.2160(4) 0.6318(3) 0.0368(9) Uani 1 1 d .
H25A H 0.5522 0.1974 0.6543 0.044 Uiso 1 1 calc R
C24 C 0.6210(3) 0.3169(3) 0.6795(2) 0.0287(7) Uani 1 1 d .
H24A H 0.5440 0.3646 0.7340 0.034 Uiso 1 1 calc R
C30 C 0.8010(4) 0.2384(4) 0.8399(2) 0.0342(8) Uani 1 1 d .
H30A H 0.7132 0.3110 0.8779 0.041 Uiso 1 1 calc R
C22 C 0.6253(4) 0.5483(4) 0.5036(2) 0.0324(8) Uani 1 1 d .
H22A H 0.6531 0.4559 0.5087 0.049 Uiso 1 1 calc R
H22B H 0.7099 0.5529 0.4704 0.049 Uiso 1 1 calc R
H22C H 0.5600 0.5835 0.4723 0.049 Uiso 1 1 calc R
C9 C 0.9668(4) 0.6862(4) 0.6664(2) 0.0349(8) Uani 1 1 d .
H9A H 1.0487 0.6523 0.6856 0.042 Uiso 1 1 calc R
C15 C 0.4474(4) 0.6470(4) 0.9077(2) 0.0361(8) Uani 1 1 d .
H15A H 0.3670 0.6806 0.9647 0.054 Uiso 1 1 calc R
H15B H 0.5189 0.5559 0.9073 0.054 Uiso 1 1 calc R
H15C H 0.4144 0.6487 0.8599 0.054 Uiso 1 1 calc R
C20 C 0.4872(4) 0.8264(3) 0.5960(2) 0.0358(8) Uani 1 1 d .
H20A H 0.4279 0.8547 0.5608 0.054 Uiso 1 1 calc R
H20B H 0.5747 0.8264 0.5631 0.054 Uiso 1 1 calc R
H20C H 0.4356 0.8875 0.6521 0.054 Uiso 1 1 calc R
C19 C 0.6773(4) 0.6186(4) 0.9833(2) 0.0354(8) Uani 1 1 d .
H19A H 0.6147 0.6553 1.0456 0.053 Uiso 1 1 calc R
H19B H 0.7727 0.5983 0.9748 0.053 Uiso 1 1 calc R
H19C H 0.6813 0.5374 0.9669 0.053 Uiso 1 1 calc R
C5 C 0.9518(4) 0.6121(4) 0.6079(2) 0.0330(8) Uani 1 1 d .
H5A H 1.0223 0.5176 0.5793 0.040 Uiso 1 1 calc R
C17 C 0.5224(4) 1.0494(3) 0.8377(2) 0.0398(9) Uani 1 1 d .
H17A H 0.4482 1.1182 0.8889 0.060 Uiso 1 1 calc R
H17B H 0.4925 1.0666 0.7872 0.060 Uiso 1 1 calc R
H17C H 0.6104 1.0500 0.8224 0.060 Uiso 1 1 calc R
C31 C 0.8475(4) 0.1096(4) 0.8621(3) 0.0395(9) Uani 1 1 d .
H31A H 0.7922 0.0964 0.9154 0.047 Uiso 1 1 calc R
C33 C 1.0559(4) 0.0219(4) 0.7245(3) 0.0409(9) Uani 1 1 d .
H33A H 1.1411 -0.0511 0.6847 0.049 Uiso 1 1 calc R
C32 C 0.9769(4) 0.0009(4) 0.8043(3) 0.0404(9) Uani 1 1 d .
H32A H 1.0100 -0.0855 0.8192 0.048 Uiso 1 1 calc R
C16 C 0.3347(4) 0.9223(4) 0.8311(3) 0.0412(9) Uani 1 1 d .
H16A H 0.2498 0.9787 0.8835 0.062 Uiso 1 1 calc R
H16B H 0.3244 0.8538 0.8083 0.062 Uiso 1 1 calc R
H16C H 0.3464 0.9763 0.7854 0.062 Uiso 1 1 calc R
C37 C 1.0566(5) 0.5294(4) 0.8598(3) 0.0486(10) Uani 1 1 d .
H37A H 1.1391 0.4837 0.8767 0.073 Uiso 1 1 calc R
H37B H 0.9714 0.5849 0.9123 0.073 Uiso 1 1 calc R
H37C H 1.0709 0.5849 0.8159 0.073 Uiso 1 1 calc R
C36 C 1.2045(4) 0.3046(4) 0.7063(3) 0.0498(10) Uani 1 1 d .
H36A H 1.2868 0.2637 0.7235 0.075 Uiso 1 1 calc R
H36B H 1.2124 0.3651 0.6649 0.075 Uiso 1 1 calc R
H36C H 1.2012 0.2355 0.6777 0.075 Uiso 1 1 calc R

loop_
_atom_site_aniso_label
_atom_site_aniso_U_11
_atom_site_aniso_U_22
_atom_site_aniso_U_33
_atom_site_aniso_U_23
_atom_site_aniso_U_13
_atom_site_aniso_U_12
Zr 0.0221(2) 0.0199(2) 0.0198(2) 0.00200(13) -0.00509(13) -0.01121(15)
Si2 0.0292(5) 0.0309(5) 0.0369(5) 0.0053(4) -0.0158(4) -0.0142(4)
Si1 0.0224(5) 0.0252(5) 0.0260(5) 0.0030(4) -0.0100(4) -0.0100(4)
C10 0.0240(17) 0.0252(17) 0.0219(16) 0.0008(13) -0.0012(13) -0.0127(14)
C23 0.0240(16) 0.0224(16) 0.0233(16) 0.0079(13) -0.0112(13) -0.0114(14)
C1 0.0176(15) 0.0224(17) 0.0221(16) 0.0004(13) -0.0028(12) -0.0096(13)
C6 0.0327(19) 0.039(2) 0.0172(16) 0.0031(14) -0.0038(14) -0.0229(17)
C7 0.040(2) 0.0291(19) 0.0276(18) 0.0082(15) -0.0055(15) -0.0205(17)
C14 0.0296(18) 0.0229(17) 0.0185(16) -0.0011(13) -0.0013(13) -0.0126(14)
C21 0.0258(18) 0.0268(18) 0.0348(19) 0.0002(15) -0.0093(14) -0.0094(15)
C2 0.0210(16) 0.0251(17) 0.0199(15) 0.0026(13) -0.0045(12) -0.0128(14)
C28 0.0298(18) 0.0270(18) 0.0281(18) 0.0038(14) -0.0079(14) -0.0150(15)
C8 0.048(2) 0.042(2) 0.0292(18) 0.0039(16) -0.0042(16) -0.0366(19)
C13 0.0326(18) 0.0266(17) 0.0210(16) -0.0024(13) -0.0028(14) -0.0174(15)
C4 0.0211(16) 0.0236(17) 0.0216(16) 0.0020(13) -0.0064(13) -0.0099(14)
C35 0.045(2) 0.036(2) 0.044(2) 0.0113(17) -0.0266(18) -0.0173(18)
C29 0.0201(16) 0.0224(17) 0.0309(18) -0.0062(13) -0.0058(13) -0.0120(14)
C3 0.0190(15) 0.0210(16) 0.0213(16) 0.0031(13) -0.0037(12) -0.0077(13)
C27 0.041(2) 0.0250(18) 0.0281(18) 0.0015(14) -0.0117(15) -0.0128(16)
C11 0.0251(17) 0.0225(17) 0.0228(16) -0.0028(13) -0.0018(13) -0.0060(14)
C34 0.0294(19) 0.031(2) 0.0353(19) 0.0035(15) -0.0109(15) -0.0144(16)
C26 0.055(2) 0.0254(19) 0.041(2) 0.0088(16) -0.0272(18) -0.0228(18)
C18 0.044(2) 0.041(2) 0.0318(19) 0.0011(16) -0.0108(16) -0.0281(18)
C12 0.0348(19) 0.0215(17) 0.0203(16) -0.0003(13) -0.0031(14) -0.0131(15)
C25 0.042(2) 0.038(2) 0.049(2) 0.0169(18) -0.0234(18) -0.0302(18)
C24 0.0271(18) 0.0287(18) 0.0295(18) 0.0085(14) -0.0105(14) -0.0144(15)
C30 0.036(2) 0.0281(19) 0.0347(19) 0.0053(15) -0.0131(16) -0.0138(16)
C22 0.0280(18) 0.039(2) 0.0275(18) 0.0027(15) -0.0108(14) -0.0152(16)
C9 0.0314(19) 0.045(2) 0.0349(19) 0.0120(17) -0.0091(15) -0.0266(18)
C15 0.0321(19) 0.039(2) 0.0333(19) -0.0018(16) -0.0009(15) -0.0226(17)
C20 0.036(2) 0.032(2) 0.041(2) 0.0120(16) -0.0199(16) -0.0158(16)
C19 0.042(2) 0.0330(19) 0.0265(18) 0.0050(15) -0.0092(16) -0.0183(17)
C5 0.0267(18) 0.037(2) 0.0246(17) 0.0031(15) 0.0019(14) -0.0161(16)
C17 0.047(2) 0.0234(18) 0.034(2) 0.0038(15) -0.0051(17) -0.0149(17)
C31 0.045(2) 0.036(2) 0.044(2) 0.0127(17) -0.0182(18) -0.0242(18)
C33 0.0303(19) 0.028(2) 0.054(2) -0.0009(17) -0.0167(18) -0.0077(16)
C32 0.045(2) 0.0263(19) 0.059(3) 0.0158(18) -0.027(2) -0.0208(18)
C16 0.032(2) 0.033(2) 0.040(2) -0.0030(16) -0.0097(16) -0.0062(16)
C37 0.058(3) 0.049(2) 0.056(3) 0.013(2) -0.032(2) -0.033(2)
C36 0.033(2) 0.052(3) 0.057(3) 0.005(2) -0.0133(19) -0.0186(19)

loop_
_atom_type_symbol
_atom_type_description
_atom_type_scat_dispersion_real
_atom_type_scat_dispersion_imag
_atom_type_scat_source
C C 0.0033 0.0016 'International Tables Vol C Tables 4.2.6.8 and 6.1.1.4'
H H 0.0000 0.0000 'International Tables Vol C Tables 4.2.6.8 and 6.1.1.4'
Si Si 0.0817 0.0704 'International Tables Vol C Tables 4.2.6.8 and 6.1.1.4'
Zr Zr -2.9673 0.5597 'International Tables Vol C Tables 4.2.6.8 and 6.1.1.4'

loop_
_geom_angle_atom_site_label_1
_geom_angle_atom_site_label_2
_geom_angle_atom_site_label_3
_geom_angle
C1 Zr C4 84.32(11)
C1 Zr C7 98.90(11)
C4 Zr C7 133.19(11)
C1 Zr C6 76.28(11)
C4 Zr C6 107.02(11)
C7 Zr C6 32.71(11)
C1 Zr C13 136.64(10)
C4 Zr C13 101.34(11)
C7 Zr C13 106.97(11)
C6 Zr C13 138.80(11)
C1 Zr C5 89.90(11)
C4 Zr C5 80.02(11)
C7 Zr C5 53.44(11)
C6 Zr C5 31.88(11)
C13 Zr C5 133.45(11)
C1 Zr C8 128.95(11)
C4 Zr C8 116.10(12)
C7 Zr C8 32.45(12)
C6 Zr C8 53.52(11)
C13 Zr C8 87.34(11)
C5 Zr C8 53.03(11)
C1 Zr C12 118.75(11)
C4 Zr C12 132.14(11)
C7 Zr C12 87.04(11)
C6 Zr C12 118.57(11)
C13 Zr C12 32.62(11)
C5 Zr C12 135.54(11)
C8 Zr C12 82.89(11)
C1 Zr C9 121.86(11)
C4 Zr C9 85.18(11)
C7 Zr C9 53.39(12)
C6 Zr C9 53.07(11)
C13 Zr C9 101.50(11)
C5 Zr C9 31.96(12)
C8 Zr C9 31.92(12)
C12 Zr C9 110.24(11)
C1 Zr C10 83.13(10)
C4 Zr C10 93.27(10)
C7 Zr C10 133.54(11)
C6 Zr C10 149.19(11)
C13 Zr C10 53.82(10)
C5 Zr C10 170.81(11)
C8 Zr C10 136.15(11)
C12 Zr C10 53.60(10)
C9 Zr C10 154.53(11)
C1 Zr C14 110.41(10)
C4 Zr C14 79.66(10)
C7 Zr C14 138.67(11)
C6 Zr C14 171.30(10)
C13 Zr C14 32.61(10)
C5 Zr C14 149.49(11)
C8 Zr C14 118.79(11)
C12 Zr C14 53.66(10)
C9 Zr C14 123.45(11)
C10 Zr C14 32.12(11)
C1 Zr C11 88.13(11)
C4 Zr C11 125.64(11)
C7 Zr C11 101.17(11)
C6 Zr C11 123.14(11)
C13 Zr C11 53.47(11)
C5 Zr C11 153.85(11)
C8 Zr C11 110.19(11)
C12 Zr C11 31.95(11)
C9 Zr C11 140.79(11)
C10 Zr C11 32.38(10)
C14 Zr C11 53.22(11)
C37 Si2 C35 104.66(18)
C37 Si2 C36 104.9(2)
C35 Si2 C36 107.83(18)
C37 Si2 C4 113.07(17)
C35 Si2 C4 117.11(16)
C36 Si2 C4 108.50(17)
C22 Si1 C21 107.84(16)
C22 Si1 C1 113.83(14)
C21 Si1 C1 112.21(15)
C22 Si1 C20 103.51(16)
C21 Si1 C20 108.06(16)
C1 Si1 C20 110.89(15)
C14 C10 C11 107.8(3)
C14 C10 C15 126.2(3)
C11 C10 C15 125.6(3)
C14 C10 Zr 74.00(17)
C11 C10 Zr 74.61(17)
C15 C10 Zr 122.9(2)
C24 C23 C28 117.4(3)
C24 C23 C2 123.0(3)
C28 C23 C2 119.6(3)
C2 C1 Si1 122.1(2)
C2 C1 Zr 104.2(2)
Si1 C1 Zr 132.80(16)
C5 C6 C7 107.9(3)
C5 C6 Zr 74.67(19)
C7 C6 Zr 73.10(18)
C5 C6 H6A 125.7
C7 C6 H6A 125.7
Zr C6 H6A 125.7
C6 C7 C8 107.4(3)
C6 C7 Zr 74.19(18)
C8 C7 Zr 75.02(19)
C6 C7 H7A 125.8
C8 C7 H7A 125.8
Zr C7 H7A 125.8
C10 C14 C13 108.1(3)
C10 C14 C19 124.1(3)
C13 C14 C19 127.1(3)
C10 C14 Zr 73.88(17)
C13 C14 Zr 72.71(17)
C19 C14 Zr 126.9(2)
Si1 C21 H21A 109.5
Si1 C21 H21B 109.5
H21A C21 H21B 109.5
Si1 C21 H21C 109.5
H21A C21 H21C 109.5
H21B C21 H21C 109.5
C1 C2 C23 122.8(3)
C1 C2 C3 123.3(3)
C23 C2 C3 113.7(3)
C27 C28 C23 121.8(3)
C27 C28 H28A 119.1
C23 C28 H28A 119.1
C9 C8 C7 108.1(3)
C9 C8 Zr 74.78(19)
C7 C8 Zr 72.53(19)
C9 C8 H8A 125.7
C7 C8 H8A 125.7
Zr C8 H8A 125.7
C14 C13 C12 107.4(3)
C14 C13 C18 127.3(3)
C12 C13 C18 124.8(3)
C14 C13 Zr 74.69(17)
C12 C13 Zr 73.75(18)
C18 C13 Zr 123.8(2)
C3 C4 Si2 122.1(2)
C3 C4 Zr 103.6(2)
Si2 C4 Zr 133.96(16)
Si2 C35 H35A 109.5
Si2 C35 H35B 109.5
H35A C35 H35B 109.5
Si2 C35 H35C 109.5
H35A C35 H35C 109.5
H35B C35 H35C 109.5
C30 C29 C34 119.3(3)
C30 C29 C3 118.4(3)
C34 C29 C3 122.3(3)
C4 C3 C2 123.9(3)
C4 C3 C29 120.6(3)
C2 C3 C29 115.5(3)
C28 C27 C26 120.0(3)
C28 C27 H27A 120.0
C26 C27 H27A 120.0
C12 C11 C10 107.9(3)
C12 C11 C16 126.7(3)
C10 C11 C16 124.7(3)
C12 C11 Zr 72.33(18)
C10 C11 Zr 73.02(17)
C16 C11 Zr 127.6(2)
C33 C34 C29 120.0(3)
C33 C34 H34A 120.0
C29 C34 H34A 120.0
C27 C26 C25 119.2(3)
C27 C26 H26A 120.4
C25 C26 H26A 120.4
C13 C18 H18A 109.5
C13 C18 H18B 109.5
H18A C18 H18B 109.5
C13 C18 H18C 109.5
H18A C18 H18C 109.5
H18B C18 H18C 109.5
C11 C12 C13 108.6(3)
C11 C12 C17 125.7(3)
C13 C12 C17 125.0(3)
C11 C12 Zr 75.72(18)
C13 C12 Zr 73.63(18)
C17 C12 Zr 124.2(2)
C26 C25 C24 120.6(3)
C26 C25 H25A 119.7
C24 C25 H25A 119.7
C25 C24 C23 120.9(3)
C25 C24 H24A 119.5
C23 C24 H24A 119.5
C29 C30 C31 120.8(3)
C29 C30 H30A 119.6
C31 C30 H30A 119.6
Si1 C22 H22A 109.5
Si1 C22 H22B 109.5
H22A C22 H22B 109.5
Si1 C22 H22C 109.5
H22A C22 H22C 109.5
H22B C22 H22C 109.5
C8 C9 C5 107.8(3)
C8 C9 Zr 73.30(19)
C5 C9 Zr 73.18(19)
C8 C9 H9A 125.8
C5 C9 H9A 125.8
Zr C9 H9A 125.8
C10 C15 H15A 109.5
C10 C15 H15B 109.5
H15A C15 H15B 109.5
C10 C15 H15C 109.5
H15A C15 H15C 109.5
H15B C15 H15C 109.5
Si1 C20 H20A 109.5
Si1 C20 H20B 109.5
H20A C20 H20B 109.5
Si1 C20 H20C 109.5
H20A C20 H20C 109.5
H20B C20 H20C 109.5
C14 C19 H19A 109.5
C14 C19 H19B 109.5
H19A C19 H19B 109.5
C14 C19 H19C 109.5
H19A C19 H19C 109.5
H19B C19 H19C 109.5
C6 C5 C9 108.8(3)
C6 C5 Zr 73.45(18)
C9 C5 Zr 74.86(19)
C6 C5 H5A 125.3
C9 C5 H5A 125.3
Zr C5 H5A 125.3
C12 C17 H17A 109.5
C12 C17 H17B 109.5
H17A C17 H17B 109.5
C12 C17 H17C 109.5
H17A C17 H17C 109.5
H17B C17 H17C 109.5
C32 C31 C30 119.6(3)
C32 C31 H31A 120.2
C30 C31 H31A 120.2
C34 C33 C32 120.7(3)
C34 C33 H33A 119.6
C32 C33 H33A 119.6
C33 C32 C31 119.4(3)
C33 C32 H32A 120.3
C31 C32 H32A 120.3
C11 C16 H16A 109.5
C11 C16 H16B 109.5
H16A C16 H16B 109.5
C11 C16 H16C 109.5
H16A C16 H16C 109.5
H16B C16 H16C 109.5
Si2 C37 H37A 109.5
Si2 C37 H37B 109.5
H37A C37 H37B 109.5
Si2 C37 H37C 109.5
H37A C37 H37C 109.5
H37B C37 H37C 109.5
Si2 C36 H36A 109.5
Si2 C36 H36B 109.5
H36A C36 H36B 109.5
Si2 C36 H36C 109.5
H36A C36 H36C 109.5
H36B C36 H36C 109.5

loop_
_geom_bond_atom_site_label_1
_geom_bond_atom_site_label_2
_geom_bond_distance
Zr C1 2.254(3)
Zr C4 2.267(3)
Zr C7 2.504(3)
Zr C6 2.518(3)
Zr C13 2.534(3)
Zr C5 2.533(3)
Zr C8 2.535(3)
Zr C12 2.536(3)
Zr C9 2.554(3)
Zr C10 2.558(3)
Zr C14 2.560(3)
Zr C11 2.579(3)
Si2 C37 1.875(4)
Si2 C35 1.882(4)
Si2 C36 1.885(4)
Si2 C4 1.887(3)
Si1 C22 1.874(3)
Si1 C21 1.882(3)
Si1 C1 1.886(3)
Si1 C20 1.886(3)
C10 C14 1.416(5)
C10 C11 1.432(5)
C10 C15 1.505(5)
C23 C24 1.386(5)
C23 C28 1.395(5)
C23 C2 1.505(4)
C1 C2 1.369(4)
C6 C5 1.387(5)
C6 C7 1.414(5)
C6 H6A 0.9800
C7 C8 1.408(5)
C7 H7A 0.9800
C14 C13 1.430(5)
C14 C19 1.502(5)
C21 H21A 0.9600
C21 H21B 0.9600
C21 H21C 0.9600
C2 C3 1.517(4)
C28 C27 1.377(5)
C28 H28A 0.9300
C8 C9 1.400(5)
C8 H8A 0.9800
C13 C12 1.424(5)
C13 C18 1.497(5)
C4 C3 1.360(4)
C35 H35A 0.9600
C35 H35B 0.9600
C35 H35C 0.9600
C29 C30 1.370(5)
C29 C34 1.392(5)
C29 C3 1.534(4)
C27 C26 1.377(5)
C27 H27A 0.9300
C11 C12 1.408(5)
C11 C16 1.500(5)
C34 C33 1.376(5)
C34 H34A 0.9300
C26 C25 1.381(5)
C26 H26A 0.9300
C18 H18A 0.9600
C18 H18B 0.9600
C18 H18C 0.9600
C12 C17 1.513(5)
C25 C24 1.384(5)
C25 H25A 0.9300
C24 H24A 0.9300
C30 C31 1.389(5)
C30 H30A 0.9300
C22 H22A 0.9600
C22 H22B 0.9600
C22 H22C 0.9600
C9 C5 1.401(5)
C9 H9A 0.9800
C15 H15A 0.9600
C15 H15B 0.9600
C15 H15C 0.9600
C20 H20A 0.9600
C20 H20B 0.9600
C20 H20C 0.9600
C19 H19A 0.9600
C19 H19B 0.9600
C19 H19C 0.9600
C5 H5A 0.9800
C17 H17A 0.9600
C17 H17B 0.9600
C17 H17C 0.9600
C31 C32 1.387(5)
C31 H31A 0.9300
C33 C32 1.380(5)
C33 H33A 0.9300
C32 H32A 0.9300
C16 H16A 0.9600
C16 H16B 0.9600
C16 H16C 0.9600
C37 H37A 0.9600
C37 H37B 0.9600
C37 H37C 0.9600
C36 H36A 0.9600
C36 H36B 0.9600
C36 H36C 0.9600

loop_
_geom_torsion_atom_site_label_1
_geom_torsion_atom_site_label_2
_geom_torsion_atom_site_label_3
_geom_torsion_atom_site_label_4
_geom_torsion
C1 Zr C10 C14 148.5(2)
C4 Zr C10 C14 64.6(2)
C7 Zr C10 C14 -115.8(2)
C6 Zr C10 C14 -163.5(2)
C13 Zr C10 C14 -37.08(18)
C5 Zr C10 C14 107.5(7)
C8 Zr C10 C14 -69.5(2)
C12 Zr C10 C14 -77.9(2)
C9 Zr C10 C14 -21.1(4)
C11 Zr C10 C14 -114.2(3)
C1 Zr C10 C11 -97.4(2)
C4 Zr C10 C11 178.7(2)
C7 Zr C10 C11 -1.6(3)
C6 Zr C10 C11 -49.3(3)
C13 Zr C10 C11 77.1(2)
C5 Zr C10 C11 -138.4(6)
C8 Zr C10 C11 44.7(3)
C12 Zr C10 C11 36.30(19)
C9 Zr C10 C11 93.1(3)
C14 Zr C10 C11 114.2(3)
C1 Zr C10 C15 25.4(3)
C4 Zr C10 C15 -58.5(3)
C7 Zr C10 C15 121.1(3)
C6 Zr C10 C15 73.4(3)
C13 Zr C10 C15 -160.2(3)
C5 Zr C10 C15 -15.6(8)
C8 Zr C10 C15 167.4(3)
C12 Zr C10 C15 159.1(3)
C9 Zr C10 C15 -144.2(3)
C14 Zr C10 C15 -123.1(4)
C11 Zr C10 C15 122.8(4)
C22 Si1 C1 C2 -47.1(3)
C21 Si1 C1 C2 75.7(3)
C20 Si1 C1 C2 -163.4(3)
C22 Si1 C1 Zr 120.1(2)
C21 Si1 C1 Zr -117.1(2)
C20 Si1 C1 Zr 3.9(3)
C4 Zr C1 C2 0.0(2)
C7 Zr C1 C2 132.9(2)
C6 Zr C1 C2 109.1(2)
C13 Zr C1 C2 -100.5(2)
C5 Zr C1 C2 80.0(2)
C8 Zr C1 C2 119.2(2)
C12 Zr C1 C2 -135.64(19)
C9 Zr C1 C2 80.7(2)
C10 Zr C1 C2 -94.0(2)
C14 Zr C1 C2 -76.8(2)
C11 Zr C1 C2 -126.1(2)
C4 Zr C1 Si1 -168.9(2)
C7 Zr C1 Si1 -36.0(2)
C6 Zr C1 Si1 -59.8(2)
C13 Zr C1 Si1 90.6(2)
C5 Zr C1 Si1 -88.9(2)
C8 Zr C1 Si1 -49.7(3)
C12 Zr C1 Si1 55.5(2)
C9 Zr C1 Si1 -88.2(2)
C10 Zr C1 Si1 97.1(2)
C14 Zr C1 Si1 114.38(19)
C11 Zr C1 Si1 65.0(2)
C1 Zr C6 C5 -112.9(2)
C4 Zr C6 C5 -33.4(2)
C7 Zr C6 C5 114.6(3)
C13 Zr C6 C5 98.1(2)
C8 Zr C6 C5 76.9(2)
C12 Zr C6 C5 131.6(2)
C9 Zr C6 C5 36.8(2)
C10 Zr C6 C5 -162.4(2)
C14 Zr C6 C5 106.1(7)
C11 Zr C6 C5 168.59(19)
C1 Zr C6 C7 132.5(2)
C4 Zr C6 C7 -148.0(2)
C13 Zr C6 C7 -16.5(3)
C5 Zr C6 C7 -114.6(3)
C8 Zr C6 C7 -37.7(2)
C12 Zr C6 C7 16.9(2)
C9 Zr C6 C7 -77.9(2)
C10 Zr C6 C7 83.0(3)
C14 Zr C6 C7 -8.6(8)
C11 Zr C6 C7 54.0(2)
C5 C6 C7 C8 1.1(4)
Zr C6 C7 C8 68.3(2)
C5 C6 C7 Zr -67.1(2)
C1 Zr C7 C6 -46.5(2)
C4 Zr C7 C6 44.0(3)
C13 Zr C7 C6 168.69(19)
C5 Zr C7 C6 36.7(2)
C8 Zr C7 C6 113.5(3)
C12 Zr C7 C6 -165.2(2)
C9 Zr C7 C6 76.8(2)
C10 Zr C7 C6 -135.5(2)
C14 Zr C7 C6 178.05(18)
C11 Zr C7 C6 -136.3(2)
C1 Zr C7 C8 -160.0(2)
C4 Zr C7 C8 -69.4(3)
C6 Zr C7 C8 -113.5(3)
C13 Zr C7 C8 55.2(2)
C5 Zr C7 C8 -76.8(2)
C12 Zr C7 C8 81.4(2)
C9 Zr C7 C8 -36.7(2)
C10 Zr C7 C8 111.1(2)
C14 Zr C7 C8 64.6(3)
C11 Zr C7 C8 110.2(2)
C11 C10 C14 C13 -2.4(3)
C15 C10 C14 C13 -175.5(3)
Zr C10 C14 C13 65.1(2)
C11 C10 C14 C19 168.5(3)
C15 C10 C14 C19 -4.6(5)
Zr C10 C14 C19 -123.9(3)
C11 C10 C14 Zr -67.5(2)
C15 C10 C14 Zr 119.3(3)
C1 Zr C14 C10 -33.7(2)
C4 Zr C14 C10 -113.6(2)
C7 Zr C14 C10 98.7(2)
C6 Zr C14 C10 105.7(7)
C13 Zr C14 C10 115.4(3)
C5 Zr C14 C10 -162.5(2)
C8 Zr C14 C10 132.23(19)
C12 Zr C14 C10 77.7(2)
C9 Zr C14 C10 169.32(18)
C11 Zr C14 C10 37.59(18)
C1 Zr C14 C13 -149.09(19)
C4 Zr C14 C13 131.0(2)
C7 Zr C14 C13 -16.8(3)
C6 Zr C14 C13 -9.8(8)
C5 Zr C14 C13 82.0(3)
C8 Zr C14 C13 16.8(2)
C12 Zr C14 C13 -37.77(19)
C9 Zr C14 C13 53.9(2)
C10 Zr C14 C13 -115.4(3)
C11 Zr C14 C13 -77.8(2)
C1 Zr C14 C19 87.1(3)
C4 Zr C14 C19 7.2(3)
C7 Zr C14 C19 -140.6(3)
C6 Zr C14 C19 -133.6(6)
C13 Zr C14 C19 -123.8(4)
C5 Zr C14 C19 -41.8(4)
C8 Zr C14 C19 -107.0(3)
C12 Zr C14 C19 -161.6(3)
C9 Zr C14 C19 -69.9(3)
C10 Zr C14 C19 120.8(4)
C11 Zr C14 C19 158.4(3)
Si1 C1 C2 C23 1.6(4)
Zr C1 C2 C23 -168.8(2)
Si1 C1 C2 C3 175.2(2)
Zr C1 C2 C3 4.9(3)
C24 C23 C2 C1 -82.2(4)
C28 C23 C2 C1 97.4(4)
C24 C23 C2 C3 103.6(3)
C28 C23 C2 C3 -76.8(3)
C24 C23 C28 C27 0.5(5)
C2 C23 C28 C27 -179.2(3)
C6 C7 C8 C9 -0.8(4)
Zr C7 C8 C9 66.9(2)
C6 C7 C8 Zr -67.7(2)
C1 Zr C8 C9 -89.2(2)
C4 Zr C8 C9 15.5(2)
C7 Zr C8 C9 -115.0(3)
C6 Zr C8 C9 -76.9(2)
C13 Zr C8 C9 116.9(2)
C5 Zr C8 C9 -36.9(2)
C12 Zr C8 C9 149.3(2)
C10 Zr C8 C9 142.5(2)
C14 Zr C8 C9 107.9(2)
C11 Zr C8 C9 166.2(2)
C1 Zr C8 C7 25.8(3)
C4 Zr C8 C7 130.5(2)
C6 Zr C8 C7 38.1(2)
C13 Zr C8 C7 -128.1(2)
C5 Zr C8 C7 78.1(2)
C12 Zr C8 C7 -95.7(2)
C9 Zr C8 C7 115.0(3)
C10 Zr C8 C7 -102.5(2)
C14 Zr C8 C7 -137.1(2)
C11 Zr C8 C7 -78.8(2)
C10 C14 C13 C12 1.1(3)
C19 C14 C13 C12 -169.4(3)
Zr C14 C13 C12 67.1(2)
C10 C14 C13 C18 173.0(3)
C19 C14 C13 C18 2.5(5)
Zr C14 C13 C18 -121.0(3)
C10 C14 C13 Zr -65.9(2)
C19 C14 C13 Zr 123.5(3)
C1 Zr C13 C14 44.5(3)
C4 Zr C13 C14 -49.2(2)
C7 Zr C13 C14 168.51(19)
C6 Zr C13 C14 177.77(18)
C5 Zr C13 C14 -136.2(2)
C8 Zr C13 C14 -165.3(2)
C12 Zr C13 C14 113.7(3)
C9 Zr C13 C14 -136.5(2)
C10 Zr C13 C14 36.51(18)
C11 Zr C13 C14 77.0(2)
C1 Zr C13 C12 -69.2(2)
C4 Zr C13 C12 -162.96(19)
C7 Zr C13 C12 54.8(2)
C6 Zr C13 C12 64.0(2)
C5 Zr C13 C12 110.1(2)
C8 Zr C13 C12 80.9(2)
C9 Zr C13 C12 109.71(19)
C10 Zr C13 C12 -77.2(2)
C14 Zr C13 C12 -113.7(3)
C11 Zr C13 C12 -36.74(18)
C1 Zr C13 C18 169.4(2)
C4 Zr C13 C18 75.7(3)
C7 Zr C13 C18 -66.6(3)
C6 Zr C13 C18 -57.4(3)
C5 Zr C13 C18 -11.3(3)
C8 Zr C13 C18 -40.4(3)
C12 Zr C13 C18 -121.4(4)
C9 Zr C13 C18 -11.7(3)
C10 Zr C13 C18 161.4(3)
C14 Zr C13 C18 124.9(4)
C11 Zr C13 C18 -158.1(3)
C37 Si2 C4 C3 -173.4(3)
C35 Si2 C4 C3 -51.6(3)
C36 Si2 C4 C3 70.7(3)
C37 Si2 C4 Zr 14.3(3)
C35 Si2 C4 Zr 136.1(2)
C36 Si2 C4 Zr -101.6(2)
C1 Zr C4 C3 -4.6(2)
C7 Zr C4 C3 -101.5(2)
C6 Zr C4 C3 -78.4(2)
C13 Zr C4 C3 131.9(2)
C5 Zr C4 C3 -95.5(2)
C8 Zr C4 C3 -135.5(2)
C12 Zr C4 C3 119.6(2)
C9 Zr C4 C3 -127.3(2)
C10 Zr C4 C3 78.2(2)
C14 Zr C4 C3 107.4(2)
C11 Zr C4 C3 79.0(2)
C1 Zr C4 Si2 168.7(2)
C7 Zr C4 Si2 71.8(3)
C6 Zr C4 Si2 95.0(2)
C13 Zr C4 Si2 -54.8(2)
C5 Zr C4 Si2 77.8(2)
C8 Zr C4 Si2 37.8(2)
C12 Zr C4 Si2 -67.1(3)
C9 Zr C4 Si2 46.0(2)
C10 Zr C4 Si2 -108.5(2)
C14 Zr C4 Si2 -79.3(2)
C11 Zr C4 Si2 -107.7(2)
Si2 C4 C3 C2 -165.3(2)
Zr C4 C3 C2 9.0(3)
Si2 C4 C3 C29 16.2(4)
Zr C4 C3 C29 -169.5(2)
C1 C2 C3 C4 -10.8(5)
C23 C2 C3 C4 163.3(3)
C1 C2 C3 C29 167.7(3)
C23 C2 C3 C29 -18.1(4)
C30 C29 C3 C4 91.0(4)
C34 C29 C3 C4 -88.9(4)
C30 C29 C3 C2 -87.6(4)
C34 C29 C3 C2 92.5(4)
C23 C28 C27 C26 -0.8(5)
C14 C10 C11 C12 2.7(3)
C15 C10 C11 C12 175.9(3)
Zr C10 C11 C12 -64.4(2)
C14 C10 C11 C16 -168.5(3)
C15 C10 C11 C16 4.7(5)
Zr C10 C11 C16 124.4(3)
C14 C10 C11 Zr 67.1(2)
C15 C10 C11 Zr -119.7(3)
C1 Zr C11 C12 -164.1(2)
C4 Zr C11 C12 114.2(2)
C7 Zr C11 C12 -65.4(2)
C6 Zr C11 C12 -91.9(2)
C13 Zr C11 C12 37.53(19)
C5 Zr C11 C12 -78.1(3)
C8 Zr C11 C12 -33.0(2)
C9 Zr C11 C12 -21.4(3)
C10 Zr C11 C12 115.8(3)
C14 Zr C11 C12 78.5(2)
C1 Zr C11 C10 80.1(2)
C4 Zr C11 C10 -1.5(2)
C7 Zr C11 C10 178.81(19)
C6 Zr C11 C10 152.36(18)
C13 Zr C11 C10 -78.2(2)
C5 Zr C11 C10 166.1(2)
C8 Zr C11 C10 -148.74(19)
C12 Zr C11 C10 -115.8(3)
C9 Zr C11 C10 -137.2(2)
C14 Zr C11 C10 -37.28(19)
C1 Zr C11 C16 -40.9(3)
C4 Zr C11 C16 -122.6(3)
C7 Zr C11 C16 57.8(3)
C6 Zr C11 C16 31.3(3)
C13 Zr C11 C16 160.7(4)
C5 Zr C11 C16 45.0(4)
C8 Zr C11 C16 90.2(3)
C12 Zr C11 C16 123.2(4)
C9 Zr C11 C16 101.7(3)
C10 Zr C11 C16 -121.0(4)
C14 Zr C11 C16 -158.3(4)
C30 C29 C34 C33 -3.3(5)
C3 C29 C34 C33 176.6(3)
C28 C27 C26 C25 1.0(5)
C10 C11 C12 C13 -2.0(3)
C16 C11 C12 C13 168.9(3)
Zr C11 C12 C13 -66.9(2)
C10 C11 C12 C17 -173.1(3)
C16 C11 C12 C17 -2.1(5)
Zr C11 C12 C17 122.1(3)
C10 C11 C12 Zr 64.8(2)
C16 C11 C12 Zr -124.2(3)
C14 C13 C12 C11 0.6(3)
C18 C13 C12 C11 -171.6(3)
Zr C13 C12 C11 68.3(2)
C14 C13 C12 C17 171.7(3)
C18 C13 C12 C17 -0.5(5)
Zr C13 C12 C17 -120.6(3)
C14 C13 C12 Zr -67.7(2)
C18 C13 C12 Zr 120.2(3)
C1 Zr C12 C11 18.2(2)
C4 Zr C12 C11 -92.0(2)
C7 Zr C12 C11 116.7(2)
C6 Zr C12 C11 107.6(2)
C13 Zr C12 C11 -114.7(3)
C5 Zr C12 C11 142.0(2)
C8 Zr C12 C11 149.0(2)
C9 Zr C12 C11 165.75(19)
C10 Zr C12 C11 -36.80(19)
C14 Zr C12 C11 -77.0(2)
C1 Zr C12 C13 132.93(19)
C4 Zr C12 C13 22.8(2)
C7 Zr C12 C13 -128.5(2)
C6 Zr C12 C13 -137.61(18)
C5 Zr C12 C13 -103.3(2)
C8 Zr C12 C13 -96.2(2)
C9 Zr C12 C13 -79.5(2)
C10 Zr C12 C13 77.9(2)
C14 Zr C12 C13 37.76(18)
C11 Zr C12 C13 114.7(3)
C1 Zr C12 C17 -105.5(3)
C4 Zr C12 C17 144.4(3)
C7 Zr C12 C17 -7.0(3)
C6 Zr C12 C17 -16.0(3)
C13 Zr C12 C17 121.6(4)
C5 Zr C12 C17 18.3(4)
C8 Zr C12 C17 25.3(3)
C9 Zr C12 C17 42.1(3)
C10 Zr C12 C17 -160.5(3)
C14 Zr C12 C17 159.3(3)
C11 Zr C12 C17 -123.7(4)
C27 C26 C25 C24 -1.1(5)
C26 C25 C24 C23 0.8(5)
C28 C23 C24 C25 -0.5(5)
C2 C23 C24 C25 179.2(3)
C34 C29 C30 C31 3.9(5)
C3 C29 C30 C31 -176.1(3)
C7 C8 C9 C5 0.1(4)
Zr C8 C9 C5 65.6(2)
C7 C8 C9 Zr -65.4(2)
C1 Zr C9 C8 113.7(2)
C4 Zr C9 C8 -166.0(2)
C7 Zr C9 C8 37.3(2)
C6 Zr C9 C8 78.4(2)
C13 Zr C9 C8 -65.4(2)
C5 Zr C9 C8 115.1(3)
C12 Zr C9 C8 -32.7(2)
C10 Zr C9 C8 -78.5(3)
C14 Zr C9 C8 -91.8(2)
C11 Zr C9 C8 -20.8(3)
C1 Zr C9 C5 -1.4(3)
C4 Zr C9 C5 78.9(2)
C7 Zr C9 C5 -77.8(2)
C6 Zr C9 C5 -36.7(2)
C13 Zr C9 C5 179.5(2)
C8 Zr C9 C5 -115.1(3)
C12 Zr C9 C5 -147.8(2)
C10 Zr C9 C5 166.3(2)
C14 Zr C9 C5 153.1(2)
C11 Zr C9 C5 -135.9(2)
C7 C6 C5 C9 -1.0(4)
Zr C6 C5 C9 -67.1(2)
C7 C6 C5 Zr 66.1(2)
C8 C9 C5 C6 0.6(4)
Zr C9 C5 C6 66.2(2)
C8 C9 C5 Zr -65.6(2)
C1 Zr C5 C6 63.5(2)
C4 Zr C5 C6 147.7(2)
C7 Zr C5 C6 -37.7(2)
C13 Zr C5 C6 -116.1(2)
C8 Zr C5 C6 -78.5(2)
C12 Zr C5 C6 -69.8(3)
C9 Zr C5 C6 -115.3(3)
C10 Zr C5 C6 104.1(7)
C14 Zr C5 C6 -163.4(2)
C11 Zr C5 C6 -22.1(4)
C1 Zr C5 C9 178.8(2)
C4 Zr C5 C9 -96.9(2)
C7 Zr C5 C9 77.6(2)
C6 Zr C5 C9 115.3(3)
C13 Zr C5 C9 -0.7(3)
C8 Zr C5 C9 36.8(2)
C12 Zr C5 C9 45.6(3)
C10 Zr C5 C9 -140.5(6)
C14 Zr C5 C9 -48.0(3)
C11 Zr C5 C9 93.3(3)
C29 C30 C31 C32 -1.5(6)
C29 C34 C33 C32 0.4(6)
C34 C33 C32 C31 2.0(6)
C30 C31 C32 C33 -1.4(6)
